data_2200611
loop_
_publ_author_name
'M. Nilofar Nissa'
'D. Velmurugan'
'S. Narasimhan'
'V. Rajagopal'
'Moon-Jib Kim'

_publ_section_title
;
 2,6-Diphenyl-3-isopropylpiperidin-4-one
;
_journal_issue 11
_journal_name_full 'Acta Crystallographica Section E'
_journal_page_first o996
_journal_page_last o998
_journal_paper_doi 10.1107/S1600536801016026
_journal_volume 57
_journal_year 2001
_chemical_formula_iupac 'C20 H23 N O'
_chemical_formula_moiety 'C20 H23 N O'
_chemical_formula_sum 'C20 H23 N O'
_chemical_formula_weight 293.39
_chemical_name_common piperidine
_chemical_name_systematic
;
2,6-Diphenyl-3-isopropylpiperidin-4-one
;
_space_group_IT_number 14
_symmetry_cell_setting monoclinic
_symmetry_space_group_name_Hall '-P 2ybc'
_symmetry_space_group_name_H-M 'P 1 21/c 1'
_audit_creation_method SHELXL-97
_cell_angle_alpha 90.00
_cell_angle_beta 118.611(9)
_cell_angle_gamma 90.00
_cell_formula_units_Z 4
_cell_length_a 11.6008(8)
_cell_length_b 13.459(3)
_cell_length_c 12.0597(12)
_cell_measurement_reflns_used 25
_cell_measurement_temperature 293(2)
_cell_measurement_theta_max 11.59
_cell_measurement_theta_min 6.19
_cell_volume 1653.0(4)
_computing_cell_refinement 'CAD-4 EXPRESS'
_computing_data_collection 'CAD-4 EXPRESS (Enraf-Nonius, 1994)'
_computing_data_reduction 'XCAD4 (Enraf Nonius, 1994)'
_computing_molecular_graphics 'ZORTEP (Zsolnai, 1997) and PLUTON (Spek, 1997)'
_computing_publication_material 'SHELXL97 and PARST (Nardelli, 1983, 1995)'
_computing_structure_refinement 'SHELXL97 (Sheldrick, 1997)'
_computing_structure_solution 'SHELXS97 (Sheldrick, 1990)'
_diffrn_ambient_temperature 293(2)
_diffrn_measured_fraction_theta_full .955
_diffrn_measured_fraction_theta_max .955
_diffrn_measurement_device_type 'Enraf-Nonius CAD-4'
_diffrn_measurement_method \w/2\q
_diffrn_radiation_monochromator graphite
_diffrn_radiation_source 'fine-focus sealed tube'
_diffrn_radiation_type MoK\a
_diffrn_radiation_wavelength .71073
_diffrn_reflns_av_R_equivalents .0295
_diffrn_reflns_av_sigmaI/netI .1059
_diffrn_reflns_limit_h_max 12
_diffrn_reflns_limit_h_min -13
_diffrn_reflns_limit_k_max 15
_diffrn_reflns_limit_k_min 0
_diffrn_reflns_limit_l_max 14
_diffrn_reflns_limit_l_min 0
_diffrn_reflns_number 3046
_diffrn_reflns_theta_full 24.97
_diffrn_reflns_theta_max 24.97
_diffrn_reflns_theta_min 2.00
_diffrn_standards_decay_% 0
_diffrn_standards_interval_count 100
_diffrn_standards_interval_time 60
_diffrn_standards_number 3
_exptl_absorpt_coefficient_mu .072
_exptl_absorpt_correction_type none
_exptl_crystal_colour colourless
_exptl_crystal_density_diffrn 1.179
_exptl_crystal_density_meas ?
_exptl_crystal_density_method 'not measured'
_exptl_crystal_description prism
_exptl_crystal_F_000 632
_exptl_crystal_size_max .4
_exptl_crystal_size_mid .3
_exptl_crystal_size_min .2
_refine_diff_density_max .201
_refine_diff_density_min -.244
_refine_ls_extinction_method none
_refine_ls_goodness_of_fit_ref .960
_refine_ls_hydrogen_treatment constr
_refine_ls_matrix_type full
_refine_ls_number_parameters 201
_refine_ls_number_reflns 2897
_refine_ls_number_restraints 0
_refine_ls_restrained_S_all .960
_refine_ls_R_factor_all .1832
_refine_ls_R_factor_gt .0628
_refine_ls_shift/su_max .061
_refine_ls_shift/su_mean .009
_refine_ls_structure_factor_coef Fsqd
_refine_ls_weighting_details 'w = 1/[\s^2^(Fo^2^)+(0.1P)^2^] where P = (Fo^2^+2Fc^2^)/3'
_refine_ls_weighting_scheme calc
_refine_ls_wR_factor_ref .1949
_reflns_number_gt 1320
_reflns_number_total 2897
_reflns_threshold_expression I>2\s(I)
_cod_data_source_file cf6108.cif
_cod_data_source_block I
_cod_depositor_comments
;
The following automatic conversions were performed:
'_symmetry_cell_setting' value 'Monoclinic' changed to 'monoclinic'
according to '/home/saulius/struct/CIF-dictionaries/cif_core.dic'
dictionary named 'cif_core.dic' version 2.4.1 from 2010-06-29.

Automatic conversion script
Id: cif_fix_enum 1527 2010-12-29 10:47:43Z saulius 

The following automatic conversions were performed:

'_symmetry_cell_setting' value 'Monoclinic' changed to 'monoclinic'
according to /home/saulius/struct/CIF-dictionaries/cif_core.dic
dictionary named 'cif_core.dic' version 2.4.1 from 2010-06-29.

Automatic conversion script
Id: cif_fix_values 1715 2011-07-08 13:25:40Z adriana 

The following automatic conversions were performed:

'_exptl_crystal_density_meas' value 'not measured' was changed to '?'
- the value is perceived as not measured.

Automatic conversion script
Id: cif_fix_values 3008 2015-01-20 13:52:24Z robertas 

The following automatic conversions were performed:

'_refine_ls_weighting_scheme' value 'calc w =
1/[\s^2^(Fo^2^)+(0.1P)^2^] where P = (Fo^2^+2Fc^2^)/3' was changed to
'calc'. New tag '_refine_ls_weighting_details' was created. The value
of the new tag was set to 'w = 1/[\s^2^(Fo^2^)+(0.1P)^2^] where P =
(Fo^2^+2Fc^2^)/3'.

Automatic conversion script
Id: cif_fix_values 3143 2015-03-26 13:38:13Z robertas 
;
_cod_original_cell_volume 1653.0(5)
_cod_original_sg_symbol_H-M 'P 21/c'
_cod_database_code 2200611
_cod_database_fobs_code 2200611

loop_
_symmetry_equiv_pos_as_xyz
'x, y, z'
'-x, y+1/2, -z+1/2'
'-x, -y, -z'
'x, -y-1/2, z-1/2'

loop_
_atom_site_label
_atom_site_fract_x
_atom_site_fract_y
_atom_site_fract_z
_atom_site_U_iso_or_equiv
_atom_site_adp_type
_atom_site_calc_flag
_atom_site_refinement_flags
_atom_site_occupancy
_atom_site_disorder_assembly
_atom_site_disorder_group
_atom_site_type_symbol
N1 .5202(2) .1941(2) .7886(3) .0405(7) Uani d . 1 . . N
H1B .5698 .1911 .8731 .049 Uiso calc PR .00 . . H
H1 .4879 .2562 .7683 .049 Uiso calc R 1 . . H
C2 .6028(3) .1737(3) .7300(3) .0442(9) Uani d . 1 . . C
H2 .5458 .1678 .6386 .053 Uiso calc R 1 . . H
C3 .6728(3) .0727(3) .7803(4) .0473(10) Uani d . 1 . . C
H3 .7260 .0812 .8718 .057 Uiso calc R 1 . . H
C4 .5729(3) -.0056(3) .7628(4) .0506(10) Uani d . 1 . . C
C5 .4696(4) .0224(3) .7980(4) .0629(12) Uani d . 1 . . C
H5A .5075 .0215 .8892 .075 Uiso calc R 1 . . H
H5B .3997 -.0265 .7638 .075 Uiso calc R 1 . . H
C6 .4124(3) .1247(3) .7489(4) .0497(10) Uani d . 1 . . C
H6 .3665 .1222 .6564 .060 Uiso calc R 1 . . H
C7 .3143(3) .1550(3) .7917(4) .0475(10) Uani d . 1 . . C
C8 .3469(4) .1622(3) .9170(4) .0594(11) Uani d . 1 . . C
H8 .4334 .1508 .9783 .071 Uiso calc R 1 . . H
C9 .2553(4) .1857(3) .9543(4) .0702(13) Uani d . 1 . . C
H9 .2793 .1885 1.0397 .084 Uiso calc R 1 . . H
C10 .1284(4) .2048(3) .8649(5) .0688(13) Uani d . 1 . . C
H10 .0659 .2210 .8892 .083 Uiso calc R 1 . . H
C11 .0944(4) .1999(3) .7405(4) .0652(12) Uani d . 1 . . C
H11 .0083 .2134 .6798 .078 Uiso calc R 1 . . H
C12 .1856(4) .1755(3) .7035(4) .0558(11) Uani d . 1 . . C
H12 .1606 .1726 .6179 .067 Uiso calc R 1 . . H
C13 .6972(3) .2577(3) .7539(3) .0403(9) Uani d . 1 . . C
C14 .7737(3) .2965(3) .8731(4) .0503(10) Uani d . 1 . . C
H14 .7668 .2699 .9409 .060 Uiso calc R 1 . . H
C15 .8593(3) .3732(3) .8941(4) .0598(11) Uani d . 1 . . C
H15 .9099 .3980 .9753 .072 Uiso calc R 1 . . H
C16 .8703(4) .4131(3) .7959(5) .0605(11) Uani d . 1 . . C
H16 .9279 .4655 .8097 .073 Uiso calc R 1 . . H
C17 .7972(4) .3762(3) .6782(4) .0576(11) Uani d . 1 . . C
H17 .8055 .4034 .6115 .069 Uiso calc R 1 . . H
C18 .7100(3) .2986(3) .6550(3) .0481(10) Uani d . 1 . . C
H18 .6603 .2742 .5735 .058 Uiso calc R 1 . . H
O19 .5786(3) -.0892(2) .7304(3) .0762(9) Uani d . 1 . . O
C20 .7701(4) .0440(3) .7332(4) .0594(11) Uani d . 1 . . C
H20 .8233 .1033 .7432 .071 Uiso calc R 1 . . H
C21 .7080(5) .0162(4) .5963(5) .0956(17) Uani d . 1 . . C
H21A .7752 .0062 .5725 .143 Uiso calc R 1 . . H
H21B .6505 .0687 .5462 .143 Uiso calc R 1 . . H
H21C .6585 -.0439 .5825 .143 Uiso calc R 1 . . H
C22 .8642(4) -.0352(4) .8179(5) .0970(18) Uani d . 1 . . C
H22A .8193 -.0978 .8016 .145 Uiso calc R 1 . . H
H22B .8960 -.0171 .9048 .145 Uiso calc R 1 . . H
H22C .9369 -.0407 .8011 .145 Uiso calc R 1 . . H

loop_
_atom_site_aniso_label
_atom_site_aniso_U_11
_atom_site_aniso_U_22
_atom_site_aniso_U_33
_atom_site_aniso_U_12
_atom_site_aniso_U_13
_atom_site_aniso_U_23
N1 .0365(15) .0319(16) .0588(19) -.0001(13) .0274(15) .0009(14)
C2 .0402(19) .043(2) .057(2) -.0055(17) .0290(18) -.0048(18)
C3 .0413(19) .045(2) .063(2) .0015(18) .0305(18) -.0018(19)
C4 .050(2) .037(2) .074(3) .0006(19) .036(2) -.004(2)
C5 .059(2) .044(3) .106(3) -.004(2) .057(3) .001(2)
C6 .041(2) .047(2) .071(3) -.0033(18) .0355(19) -.005(2)
C7 .039(2) .043(2) .066(3) -.0054(17) .030(2) -.002(2)
C8 .046(2) .065(3) .066(3) .005(2) .026(2) -.004(2)
C9 .071(3) .083(3) .072(3) .004(3) .046(3) -.007(3)
C10 .060(3) .073(3) .094(4) .005(2) .054(3) -.008(3)
C11 .038(2) .066(3) .087(3) .007(2) .028(2) -.003(3)
C12 .051(2) .061(3) .061(3) .004(2) .031(2) .006(2)
C13 .0355(17) .044(2) .046(2) .0017(17) .0235(17) -.0031(18)
C14 .053(2) .049(2) .053(3) -.003(2) .029(2) .000(2)
C15 .044(2) .066(3) .069(3) -.011(2) .027(2) -.016(2)
C16 .048(2) .050(3) .098(3) -.008(2) .047(2) -.008(3)
C17 .061(2) .056(3) .073(3) -.003(2) .046(2) .003(2)
C18 .042(2) .058(3) .048(2) .0042(18) .0254(18) -.001(2)
O19 .078(2) .0398(18) .138(3) -.0056(15) .074(2) -.0108(18)
C20 .054(2) .049(3) .097(3) -.004(2) .053(2) -.011(2)
C21 .113(4) .106(4) .103(4) -.003(3) .080(3) -.012(3)
C22 .065(3) .094(4) .142(5) .027(3) .058(3) .007(3)

loop_
_atom_type_symbol
_atom_type_description
_atom_type_scat_dispersion_real
_atom_type_scat_dispersion_imag
_atom_type_scat_source
C C .0033 .0016 'International Tables Vol C Tables 4.2.6.8 and 6.1.1.4'
H H .0000 .0000 'International Tables Vol C Tables 4.2.6.8 and 6.1.1.4'
N N .0061 .0033 'International Tables Vol C Tables 4.2.6.8 and 6.1.1.4'
O O .0106 .0060 'International Tables Vol C Tables 4.2.6.8 and 6.1.1.4'

loop_
_geom_angle_atom_site_label_1
_geom_angle_atom_site_label_2
_geom_angle_atom_site_label_3
_geom_angle
_geom_angle_publ_flag
C6 N1 C2 112.4(3) yes
C6 N1 H1B 109.1 ?
C2 N1 H1B 109.1 ?
C6 N1 H1 109.1 ?
C2 N1 H1 109.1 ?
H1B N1 H1 107.9 ?
N1 C2 C13 110.7(3) yes
N1 C2 C3 108.5(3) yes
C13 C2 C3 112.8(3) yes
N1 C2 H2 108.3 ?
C13 C2 H2 108.3 ?
C3 C2 H2 108.3 ?
C4 C3 C2 109.6(3) yes
C4 C3 C20 115.2(3) yes
C2 C3 C20 114.6(3) yes
C4 C3 H3 105.5 ?
C2 C3 H3 105.5 ?
C20 C3 H3 105.5 ?
O19 C4 C3 122.8(3) yes
O19 C4 C5 120.2(3) yes
C3 C4 C5 116.8(3) yes
C4 C5 C6 112.1(3) ?
C4 C5 H5A 109.2 ?
C6 C5 H5A 109.2 ?
C4 C5 H5B 109.2 ?
C6 C5 H5B 109.2 ?
H5A C5 H5B 107.9 ?
N1 C6 C7 112.6(3) yes
N1 C6 C5 108.0(3) yes
C7 C6 C5 111.8(3) yes
N1 C6 H6 108.1 ?
C7 C6 H6 108.1 ?
C5 C6 H6 108.1 ?
C8 C7 C12 117.3(3) ?
C8 C7 C6 122.5(3) ?
C12 C7 C6 120.2(4) ?
C7 C8 C9 121.8(4) ?
C7 C8 H8 119.1 ?
C9 C8 H8 119.1 ?
C10 C9 C8 119.6(4) ?
C10 C9 H9 120.2 ?
C8 C9 H9 120.2 ?
C11 C10 C9 119.7(4) ?
C11 C10 H10 120.1 ?
C9 C10 H10 120.1 ?
C12 C11 C10 120.6(4) ?
C12 C11 H11 119.7 ?
C10 C11 H11 119.7 ?
C11 C12 C7 121.0(4) ?
C11 C12 H12 119.5 ?
C7 C12 H12 119.5 ?
C14 C13 C18 117.8(3) ?
C14 C13 C2 122.0(3) ?
C18 C13 C2 120.2(3) ?
C15 C14 C13 121.7(4) ?
C15 C14 H14 119.2 ?
C13 C14 H14 119.2 ?
C14 C15 C16 119.9(4) ?
C14 C15 H15 120.1 ?
C16 C15 H15 120.1 ?
C17 C16 C15 119.7(4) ?
C17 C16 H16 120.1 ?
C15 C16 H16 120.1 ?
C16 C17 C18 121.3(4) ?
C16 C17 H17 119.4 ?
C18 C17 H17 119.4 ?
C17 C18 C13 119.7(3) ?
C17 C18 H18 120.2 ?
C13 C18 H18 120.2 ?
C22 C20 C21 112.2(4) yes
C22 C20 C3 110.3(3) yes
C21 C20 C3 114.8(3) yes
C22 C20 H20 106.3 ?
C21 C20 H20 106.3 ?
C3 C20 H20 106.3 ?
C20 C21 H21A 109.5 ?
C20 C21 H21B 109.5 ?
H21A C21 H21B 109.5 ?
C20 C21 H21C 109.5 ?
H21A C21 H21C 109.5 ?
H21B C21 H21C 109.5 ?
C20 C22 H22A 109.5 ?
C20 C22 H22B 109.5 ?
H22A C22 H22B 109.5 ?
C20 C22 H22C 109.5 ?
H22A C22 H22C 109.5 ?
H22B C22 H22C 109.5 ?

loop_
_geom_bond_atom_site_label_1
_geom_bond_atom_site_label_2
_geom_bond_site_symmetry_2
_geom_bond_distance
_geom_bond_publ_flag
N1 C6 . 1.447(4) yes
N1 C2 . 1.463(4) yes
N1 H1B . .900 ?
N1 H1 . .900 ?
C2 C13 . 1.503(5) ?
C2 C3 . 1.550(5) yes
C2 H2 . .980 ?
C3 C4 . 1.504(5) yes
C3 C20 . 1.537(5) yes
C3 H3 . .980 ?
C4 O19 . 1.204(4) yes
C4 C5 . 1.498(5) yes
C5 C6 . 1.520(5) yes
C5 H5A . .970 ?
C5 H5B . .970 ?
C6 C7 . 1.513(5) ?
C6 H6 . .980 ?
C7 C8 . 1.375(5) ?
C7 C12 . 1.385(5) ?
C8 C9 . 1.375(5) ?
C8 H8 . .930 ?
C9 C10 . 1.369(6) ?
C9 H9 . .930 ?
C10 C11 . 1.358(6) ?
C10 H10 . .930 ?
C11 C12 . 1.370(5) ?
C11 H11 . .930 ?
C12 H12 . .930 ?
C13 C14 . 1.381(5) ?
C13 C18 . 1.384(5) ?
C14 C15 . 1.370(5) ?
C14 H14 . .930 ?
C15 C16 . 1.360(5) ?
C15 H15 . .930 ?
C16 C17 . 1.352(5) ?
C16 H16 . .930 ?
C17 C18 . 1.386(5) ?
C17 H17 . .930 ?
C18 H18 . .930 ?
C20 C22 . 1.518(6) yes
C20 C21 . 1.499(6) yes
C20 H20 . .980 ?
C21 H21A . .960 ?
C21 H21B . .960 ?
C21 H21C . .960 ?
C22 H22A . .960 ?
C22 H22B . .960 ?
C22 H22C . .960 ?

loop_
_geom_hbond_atom_site_label_D
_geom_hbond_atom_site_label_H
_geom_hbond_atom_site_label_A
_geom_hbond_site_symmetry_A
_geom_hbond_distance_DH
_geom_hbond_distance_HA
_geom_hbond_distance_DA
_geom_hbond_angle_DHA
N1 H1 O19 2_656 .90 2.22 3.101(4) 166
C9 H9 O19 3_657 .93 2.80 3.584(6) 143

loop_
_geom_torsion_atom_site_label_1
_geom_torsion_atom_site_label_2
_geom_torsion_atom_site_label_3
_geom_torsion_atom_site_label_4
_geom_torsion
_geom_torsion_publ_flag
C6 N1 C2 C13 169.3(3) ?
C6 N1 C2 C3 -66.4(4) yes
N1 C2 C3 C4 52.3(4) yes
C13 C2 C3 C4 175.3(3) ?
N1 C2 C3 C20 -176.4(3) ?
C13 C2 C3 C20 -53.5(4) yes
C2 C3 C4 O19 140.5(4) ?
C20 C3 C4 O19 9.6(6) yes
C2 C3 C4 C5 -44.3(5) yes
C20 C3 C4 C5 -175.3(3) ?
O19 C4 C5 C6 -139.9(4) ?
C3 C4 C5 C6 44.8(5) yes
C2 N1 C6 C7 -170.6(3) yes
C2 N1 C6 C5 65.5(4) yes
C4 C5 C6 N1 -52.0(4) yes
C4 C5 C6 C7 -176.4(3) ?
N1 C6 C7 C8 -62.9(5) yes
C5 C6 C7 C8 59.0(5) ?
N1 C6 C7 C12 118.1(4) ?
C5 C6 C7 C12 -120.0(4) ?
C12 C7 C8 C9 1.9(6) ?
C6 C7 C8 C9 -177.1(4) ?
C7 C8 C9 C10 -1.5(7) ?
C8 C9 C10 C11 .3(7) ?
C9 C10 C11 C12 .4(7) ?
C10 C11 C12 C7 .1(6) ?
C8 C7 C12 C11 -1.2(6) ?
C6 C7 C12 C11 177.8(4) ?
N1 C2 C13 C14 49.2(4) ?
C3 C2 C13 C14 -72.5(4) ?
N1 C2 C13 C18 -130.8(3) ?
C3 C2 C13 C18 107.5(4) ?
C18 C13 C14 C15 .2(5) ?
C2 C13 C14 C15 -179.8(3) ?
C13 C14 C15 C16 .1(6) ?
C14 C15 C16 C17 -.5(6) ?
C15 C16 C17 C18 .5(6) ?
C16 C17 C18 C13 -.1(5) ?
C14 C13 C18 C17 -.2(5) ?
C2 C13 C18 C17 179.8(3) ?
C4 C3 C20 C22 -70.2(5) yes
C2 C3 C20 C22 161.3(3) yes
C4 C3 C20 C21 57.7(5) yes
C2 C3 C20 C21 -70.8(4) yes
